data_7129764
loop_
_publ_author_name
'Kundu, Gargi'
'Ajithkumar, V. S.'
'Raj, K. Vipin'
'Vanka, Kumar'
'Tothadi, Srinu'
'Sen, Sakya S.'

_publ_section_title
;
 Substitution at sp3 boron of a six-membered NHC&#x00B7;BH3: convenient
 access to a dihydroxyborenium cation
;
_journal_name_full 'Chemical Communications'
_journal_paper_doi 10.1039/D1CC06816D
_journal_year 2022
_chemical_formula_moiety 'C28 H41 B I2 N2'
_chemical_formula_sum 'C28 H41 B I2 N2'
_chemical_formula_weight 670.24
_space_group_crystal_system monoclinic
_space_group_IT_number 14
_space_group_name_Hall '-P 2yn'
_space_group_name_H-M_alt 'P 1 21/n 1'
_atom_sites_solution_hydrogens geom
_audit_creation_date 2021-11-18
_audit_creation_method
;
Olex2 1.2
(compiled 2018.05.29 svn.r3508 for OlexSys, GUI svn.r5506)
;
_audit_update_record
;
2021-12-02 deposited with the CCDC.	2022-02-16 downloaded from the CCDC.
;
_cell_angle_alpha 90
_cell_angle_beta 103.2450(10)
_cell_angle_gamma 90
_cell_formula_units_Z 4
_cell_length_a 9.5036(4)
_cell_length_b 19.9724(6)
_cell_length_c 16.0540(6)
_cell_measurement_reflns_used 9187
_cell_measurement_temperature 100(2)
_cell_measurement_theta_max 33.32
_cell_measurement_theta_min 2.43
_cell_volume 2966.15(19)
_computing_molecular_graphics 'Olex2 (Dolomanov et al., 2009)'
_computing_publication_material 'Olex2 (Dolomanov et al., 2009)'
_computing_structure_refinement 'XL (Sheldrick, 2008)'
_computing_structure_solution 'SHELXT 2014/5 (Sheldrick, 2014)'
_diffrn_ambient_temperature 100
_diffrn_measured_fraction_theta_full 0.961
_diffrn_measured_fraction_theta_max 0.836
_diffrn_measurement_device_type 'Bruker D8 VENTURE Kappa Duo PHOTON II CPAD'
_diffrn_measurement_method '\f and \w scans'
_diffrn_radiation_type MoK\a
_diffrn_radiation_wavelength 0.71073
_diffrn_reflns_av_R_equivalents 0.0482
_diffrn_reflns_av_unetI/netI 0.0253
_diffrn_reflns_Laue_measured_fraction_full 0.961
_diffrn_reflns_Laue_measured_fraction_max 0.836
_diffrn_reflns_limit_h_max 14
_diffrn_reflns_limit_h_min -14
_diffrn_reflns_limit_k_max 30
_diffrn_reflns_limit_k_min -31
_diffrn_reflns_limit_l_max 24
_diffrn_reflns_limit_l_min -24
_diffrn_reflns_number 119156
_diffrn_reflns_point_group_measured_fraction_full 0.961
_diffrn_reflns_point_group_measured_fraction_max 0.836
_diffrn_reflns_theta_full 25.242
_diffrn_reflns_theta_max 34.297
_diffrn_reflns_theta_min 2.039
_diffrn_standards_number 0
_exptl_absorpt_coefficient_mu 2.138
_exptl_absorpt_correction_T_max 0.7467
_exptl_absorpt_correction_T_min 0.5564
_exptl_absorpt_correction_type multi-scan
_exptl_absorpt_process_details
'SADABS-2014/5 (Bruker,2014/5) was used for absorption correction. wR2(int) was 0.1413 before and 0.0769 after correction. The Ratio of minimum to maximum transmission is 0.7451. The \l/2 correction factor is Not present.'
_exptl_crystal_colour colourless
_exptl_crystal_colour_primary colourless
_exptl_crystal_density_diffrn 1.501
_exptl_crystal_description block
_exptl_crystal_F_000 1336
_exptl_crystal_size_max 0.2
_exptl_crystal_size_mid 0.15
_exptl_crystal_size_min 0.1
_refine_diff_density_max 2.177
_refine_diff_density_min -3.068
_refine_diff_density_rms 0.551
_refine_ls_extinction_method none
_refine_ls_goodness_of_fit_ref 1.222
_refine_ls_hydrogen_treatment constr
_refine_ls_matrix_type full
_refine_ls_number_parameters 306
_refine_ls_number_reflns 10349
_refine_ls_number_restraints 0
_refine_ls_restrained_S_all 1.222
_refine_ls_R_factor_all 0.0431
_refine_ls_R_factor_gt 0.0350
_refine_ls_shift/su_max 0.003
_refine_ls_shift/su_mean 0.000
_refine_ls_structure_factor_coef Fsqd
_refine_ls_weighting_details 'w=1/[\s^2^(Fo^2^)+(0.0986P)^2^+2.2660P] where P=(Fo^2^+2Fc^2^)/3'
_refine_ls_weighting_scheme calc
_refine_ls_wR_factor_gt 0.1352
_refine_ls_wR_factor_ref 0.1510
_reflns_Friedel_coverage 0.000
_reflns_number_gt 9558
_reflns_number_total 10349
_reflns_threshold_expression 'I > 2\s(I)'
_cod_data_source_file d1cc06816d2.cif
_cod_data_source_block mo_gk_bhi2_4_0m_a
_cod_database_code 7129764
_shelx_shelxl_version_number 2014/7
_shelx_space_group_comment
;
The symmetry employed for this shelxl refinement is uniquely defined
by the following loop, which should always be used as a source of
symmetry information in preference to the above space-group names.
They are only intended as comments.
;
_shelx_estimated_absorpt_t_max 0.815
_shelx_estimated_absorpt_t_min 0.674
_olex2_refinement_description
;
1. Fixed Uiso
 At 1.2 times of:
  All B(H) groups, All C(H) groups, All C(H,H) groups
 At 1.5 times of:
  All C(H,H,H) groups
2.a Ternary CH refined with riding coordinates:
 C0AA(H0AA), C7(H7), C10(H10), B1(H1), C21(H21)
2.b Secondary CH2 refined with riding coordinates:
 C17(H17A,H17B), C18(H18A,H18B), C19(H19A,H19B)
2.c Aromatic/amide H refined with riding coordinates:
 C12(H12), C13(H13), C14(H14), C24(H24), C25(H25), C26(H26)
2.d Idealised Me refined as rotating group:
 C1(H1A,H1B,H1C), C8(H8A,H8B,H8C), C9(H9A,H9B,H9C), C15(H15A,H15B,H15C),
 C22(H22A,H22B,H22C), C23(H23A,H23B,H23C), C27(H27A,H27B,H27C), C28(H28A,H28B,
 H28C)
;
_olex2_submission_special_instructions 'No special instructions were received'

loop_
_space_group_symop_operation_xyz
'x, y, z'
'-x+1/2, y+1/2, -z+1/2'
'-x, -y, -z'
'x-1/2, -y-1/2, z-1/2'

loop_
_atom_site_label
_atom_site_type_symbol
_atom_site_fract_x
_atom_site_fract_y
_atom_site_fract_z
_atom_site_U_iso_or_equiv
_atom_site_adp_type
_atom_site_occupancy
_atom_site_site_symmetry_order
_atom_site_calc_flag
_atom_site_refinement_flags_posn
_atom_site_refinement_flags_adp
_atom_site_refinement_flags_occupancy
_atom_site_disorder_assembly
_atom_site_disorder_group
I1 I 0.44215(2) 0.72305(2) 0.21056(2) 0.01894(7) Uani 1 1 d . . . . .
I2 I 0.13948(2) 0.81822(2) 0.27093(2) 0.01627(7) Uani 1 1 d . . . . .
N1 N 0.4171(2) 0.66184(11) 0.43131(13) 0.0114(3) Uani 1 1 d . . . . .
C2 C 0.4036(3) 0.72412(11) 0.39776(14) 0.0105(4) Uani 1 1 d . . . . .
N2 N 0.4903(2) 0.77311(10) 0.44013(13) 0.0117(3) Uani 1 1 d . . . . .
C1 C 0.5559(4) 0.54026(17) 0.2497(2) 0.0301(7) Uani 1 1 d . . . . .
H1A H 0.5386 0.4921 0.2409 0.045 Uiso 1 1 calc GR . . . .
H1B H 0.6506 0.5517 0.2393 0.045 Uiso 1 1 calc GR . . . .
H1C H 0.4805 0.5653 0.2101 0.045 Uiso 1 1 calc GR . . . .
C0AA C 0.5527(3) 0.55851(14) 0.34234(18) 0.0183(5) Uani 1 1 d . . . . .
H0AA H 0.5853 0.6060 0.3528 0.022 Uiso 1 1 calc R . . . .
C3 C 0.3991(3) 0.55265(13) 0.35761(16) 0.0145(4) Uani 1 1 d . . . . .
C4 C 0.3309(3) 0.60367(12) 0.39523(15) 0.0123(4) Uani 1 1 d . . . . .
C5 C 0.4515(3) 0.84387(12) 0.42872(15) 0.0130(4) Uani 1 1 d . . . . .
C6 C 0.3516(3) 0.86936(13) 0.47382(16) 0.0161(4) Uani 1 1 d . . . . .
C7 C 0.2934(3) 0.82764(15) 0.53875(17) 0.0188(5) Uani 1 1 d . . . . .
H7 H 0.3255 0.7803 0.5351 0.023 Uiso 1 1 calc R . . . .
C8 C 0.3578(4) 0.8535(2) 0.63016(19) 0.0296(6) Uani 1 1 d . . . . .
H8A H 0.3257 0.8996 0.6355 0.044 Uiso 1 1 calc GR . . . .
H8B H 0.4636 0.8523 0.6414 0.044 Uiso 1 1 calc GR . . . .
H8C H 0.3250 0.8250 0.6717 0.044 Uiso 1 1 calc GR . . . .
C9 C 0.7941(3) 0.89619(18) 0.4059(2) 0.0259(6) Uani 1 1 d . . . . .
H9A H 0.7884 0.9451 0.4009 0.039 Uiso 1 1 calc GR . . . .
H9B H 0.8795 0.8802 0.3873 0.039 Uiso 1 1 calc GR . . . .
H9C H 0.8015 0.8833 0.4657 0.039 Uiso 1 1 calc GR . . . .
C10 C 0.6558(3) 0.86449(14) 0.34865(17) 0.0176(5) Uani 1 1 d . . . . .
H10 H 0.6646 0.8147 0.3533 0.021 Uiso 1 1 calc R . . . .
C11 C 0.5226(3) 0.88612(13) 0.38067(16) 0.0152(4) Uani 1 1 d . . . . .
C12 C 0.4757(3) 0.95293(13) 0.36974(18) 0.0196(5) Uani 1 1 d . . . . .
H12 H 0.5185 0.9821 0.3359 0.024 Uiso 1 1 calc R . . . .
C13 C 0.3674(3) 0.97748(15) 0.4075(2) 0.0239(5) Uani 1 1 d . . . . .
H13 H 0.3336 1.0221 0.3964 0.029 Uiso 1 1 calc R . . . .
C14 C 0.3093(3) 0.93694(14) 0.46087(19) 0.0213(5) Uani 1 1 d . . . . .
H14 H 0.2401 0.9548 0.4891 0.026 Uiso 1 1 calc R . . . .
C15 C 0.1261(3) 0.82838(18) 0.5208(2) 0.0247(6) Uani 1 1 d . . . . .
H15A H 0.0927 0.8738 0.5293 0.037 Uiso 1 1 calc GR . . . .
H15B H 0.0938 0.7975 0.5600 0.037 Uiso 1 1 calc GR . . . .
H15C H 0.0859 0.8144 0.4616 0.037 Uiso 1 1 calc GR . . . .
B1 B 0.2931(3) 0.73048(14) 0.30299(17) 0.0133(4) Uani 1 1 d . . . . .
H1 H 0.2323 0.6891 0.2947 0.016 Uiso 1 1 calc R . . . .
C17 C 0.5172(3) 0.64783(13) 0.51501(16) 0.0155(4) Uani 1 1 d . . . . .
H17A H 0.5392 0.5994 0.5201 0.019 Uiso 1 1 calc R . . . .
H17B H 0.4711 0.6607 0.5621 0.019 Uiso 1 1 calc R . . . .
C18 C 0.6572(3) 0.68775(13) 0.52177(17) 0.0156(4) Uani 1 1 d . . . . .
H18A H 0.7250 0.6791 0.5774 0.019 Uiso 1 1 calc R . . . .
H18B H 0.7046 0.6748 0.4753 0.019 Uiso 1 1 calc R . . . .
C19 C 0.6150(3) 0.76132(13) 0.51397(16) 0.0163(4) Uani 1 1 d . . . . .
H19A H 0.5892 0.7762 0.5674 0.020 Uiso 1 1 calc R . . . .
H19B H 0.6987 0.7882 0.5064 0.020 Uiso 1 1 calc R . . . .
C20 C 0.1874(3) 0.59657(13) 0.40678(16) 0.0145(4) Uani 1 1 d . . . . .
C21 C 0.1076(3) 0.65220(14) 0.44305(17) 0.0170(4) Uani 1 1 d . . . . .
H21 H 0.1694 0.6933 0.4497 0.020 Uiso 1 1 calc R . . . .
C22 C 0.0841(4) 0.63353(19) 0.5316(2) 0.0301(7) Uani 1 1 d . . . . .
H22A H 0.0346 0.6703 0.5534 0.045 Uiso 1 1 calc GR . . . .
H22B H 0.1778 0.6254 0.5709 0.045 Uiso 1 1 calc GR . . . .
H22C H 0.0249 0.5929 0.5269 0.045 Uiso 1 1 calc GR . . . .
C23 C -0.0393(3) 0.66940(16) 0.3818(2) 0.0226(5) Uani 1 1 d . . . . .
H23A H -0.1060 0.6317 0.3797 0.034 Uiso 1 1 calc GR . . . .
H23B H -0.0245 0.6780 0.3243 0.034 Uiso 1 1 calc GR . . . .
H23C H -0.0802 0.7094 0.4027 0.034 Uiso 1 1 calc GR . . . .
C24 C 0.1155(3) 0.53553(14) 0.38275(19) 0.0198(5) Uani 1 1 d . . . . .
H24 H 0.0202 0.5294 0.3906 0.024 Uiso 1 1 calc R . . . .
C25 C 0.1823(3) 0.48398(15) 0.3476(2) 0.0223(5) Uani 1 1 d . . . . .
H25 H 0.1332 0.4428 0.3325 0.027 Uiso 1 1 calc R . . . .
C26 C 0.3219(3) 0.49300(13) 0.33460(18) 0.0193(5) Uani 1 1 d . . . . .
H26 H 0.3654 0.4578 0.3095 0.023 Uiso 1 1 calc R . . . .
C27 C 0.6604(3) 0.51305(17) 0.4044(2) 0.0276(6) Uani 1 1 d . . . . .
H27A H 0.6590 0.5245 0.4636 0.041 Uiso 1 1 calc GR . . . .
H27B H 0.7580 0.5198 0.3955 0.041 Uiso 1 1 calc GR . . . .
H27C H 0.6324 0.4661 0.3935 0.041 Uiso 1 1 calc GR . . . .
C28 C 0.6498(3) 0.88453(17) 0.25573(19) 0.0247(6) Uani 1 1 d . . . . .
H28A H 0.5637 0.8648 0.2182 0.037 Uiso 1 1 calc GR . . . .
H28B H 0.7365 0.8682 0.2390 0.037 Uiso 1 1 calc GR . . . .
H28C H 0.6451 0.9334 0.2506 0.037 Uiso 1 1 calc GR . . . .

loop_
_atom_site_aniso_label
_atom_site_aniso_U_11
_atom_site_aniso_U_22
_atom_site_aniso_U_33
_atom_site_aniso_U_23
_atom_site_aniso_U_13
_atom_site_aniso_U_12
I1 0.02025(11) 0.02725(11) 0.01036(10) 0.00151(5) 0.00567(7) 0.00539(6)
I2 0.01758(10) 0.01702(10) 0.01282(10) 0.00241(5) 0.00061(7) 0.00528(5)
N1 0.0114(8) 0.0132(9) 0.0090(8) 0.0012(7) 0.0008(6) 0.0003(7)
C2 0.0111(9) 0.0134(10) 0.0077(8) 0.0000(7) 0.0038(7) 0.0011(7)
N2 0.0123(8) 0.0111(8) 0.0104(8) -0.0002(6) 0.0003(7) 0.0005(6)
C1 0.0458(19) 0.0229(13) 0.0291(15) -0.0024(11) 0.0241(14) 0.0043(13)
C0AA 0.0197(11) 0.0173(11) 0.0205(11) 0.0010(9) 0.0102(9) 0.0027(9)
C3 0.0168(10) 0.0137(10) 0.0129(9) -0.0016(8) 0.0032(8) 0.0010(8)
C4 0.0129(9) 0.0135(9) 0.0099(9) 0.0003(7) 0.0014(7) -0.0001(8)
C5 0.0149(9) 0.0113(9) 0.0122(9) -0.0012(7) 0.0018(8) 0.0001(8)
C6 0.0168(10) 0.0172(11) 0.0140(10) -0.0031(8) 0.0028(8) 0.0011(8)
C7 0.0210(12) 0.0229(12) 0.0127(10) -0.0007(9) 0.0043(9) 0.0027(10)
C8 0.0338(16) 0.0404(18) 0.0144(11) -0.0032(11) 0.0052(11) 0.0025(13)
C9 0.0161(11) 0.0324(15) 0.0269(13) 0.0028(11) 0.0005(10) -0.0051(10)
C10 0.0158(10) 0.0201(11) 0.0170(10) 0.0019(9) 0.0040(9) -0.0002(9)
C11 0.0157(10) 0.0155(10) 0.0130(9) 0.0018(8) 0.0003(8) -0.0012(8)
C12 0.0234(12) 0.0135(10) 0.0203(11) 0.0019(9) 0.0016(9) -0.0012(9)
C13 0.0284(13) 0.0151(11) 0.0259(13) -0.0016(10) 0.0016(11) 0.0044(10)
C14 0.0234(12) 0.0177(11) 0.0218(12) -0.0051(9) 0.0032(10) 0.0038(10)
C15 0.0209(12) 0.0332(15) 0.0221(13) 0.0005(11) 0.0094(10) 0.0034(11)
B1 0.0136(11) 0.0149(11) 0.0109(10) 0.0018(8) 0.0016(9) 0.0002(8)
C17 0.0161(10) 0.0172(10) 0.0107(9) 0.0030(8) -0.0020(8) -0.0003(8)
C18 0.0118(10) 0.0189(11) 0.0142(10) 0.0004(8) -0.0007(8) 0.0018(8)
C19 0.0156(10) 0.0168(10) 0.0136(10) 0.0016(8) -0.0026(8) -0.0011(8)
C20 0.0129(9) 0.0172(10) 0.0129(9) 0.0017(8) 0.0019(8) -0.0007(8)
C21 0.0137(10) 0.0210(11) 0.0167(10) 0.0013(9) 0.0042(8) 0.0017(9)
C22 0.0365(16) 0.0378(17) 0.0198(12) 0.0080(12) 0.0143(12) 0.0149(14)
C23 0.0134(10) 0.0265(13) 0.0274(13) 0.0049(11) 0.0035(10) 0.0035(10)
C24 0.0157(10) 0.0192(11) 0.0234(12) 0.0020(9) 0.0022(9) -0.0052(9)
C25 0.0210(12) 0.0190(12) 0.0244(12) -0.0029(10) -0.0001(10) -0.0052(10)
C26 0.0236(12) 0.0146(10) 0.0188(11) -0.0043(9) 0.0032(9) -0.0013(9)
C27 0.0198(12) 0.0249(14) 0.0392(17) 0.0093(12) 0.0087(12) 0.0065(10)
C28 0.0270(13) 0.0297(14) 0.0196(11) 0.0067(11) 0.0102(10) 0.0004(11)

loop_
_atom_type_symbol
_atom_type_description
_atom_type_scat_dispersion_real
_atom_type_scat_dispersion_imag
_atom_type_scat_source
C C 0.0033 0.0016 'International Tables Vol C Tables 4.2.6.8 and 6.1.1.4'
H H 0.0000 0.0000 'International Tables Vol C Tables 4.2.6.8 and 6.1.1.4'
B B 0.0013 0.0007 'International Tables Vol C Tables 4.2.6.8 and 6.1.1.4'
I I -0.4742 1.8119 'International Tables Vol C Tables 4.2.6.8 and 6.1.1.4'
N N 0.0061 0.0033 'International Tables Vol C Tables 4.2.6.8 and 6.1.1.4'

loop_
_geom_angle_atom_site_label_1
_geom_angle_atom_site_label_2
_geom_angle_atom_site_label_3
_geom_angle
_geom_angle_site_symmetry_1
_geom_angle_site_symmetry_3
_geom_angle_publ_flag
C2 N1 C4 125.5(2) . . ?
C2 N1 C17 121.2(2) . . ?
C4 N1 C17 113.17(19) . . ?
N1 C2 N2 118.2(2) . . ?
N1 C2 B1 115.01(19) . . ?
N2 C2 B1 126.4(2) . . ?
C2 N2 C5 121.8(2) . . ?
C2 N2 C19 124.4(2) . . ?
C5 N2 C19 112.59(19) . . ?
H1A C1 H1B 109.5 . . ?
H1A C1 H1C 109.5 . . ?
H1B C1 H1C 109.5 . . ?
C0AA C1 H1A 109.5 . . ?
C0AA C1 H1B 109.5 . . ?
C0AA C1 H1C 109.5 . . ?
C1 C0AA H0AA 108.3 . . ?
C1 C0AA C3 111.4(3) . . ?
C1 C0AA C27 109.1(3) . . ?
C3 C0AA H0AA 108.3 . . ?
C3 C0AA C27 111.4(2) . . ?
C27 C0AA H0AA 108.3 . . ?
C4 C3 C0AA 123.9(2) . . ?
C26 C3 C0AA 118.7(2) . . ?
C26 C3 C4 117.4(2) . . ?
C3 C4 N1 118.1(2) . . ?
C3 C4 C20 122.0(2) . . ?
C20 C4 N1 119.6(2) . . ?
C6 C5 N2 117.6(2) . . ?
C6 C5 C11 121.6(2) . . ?
C11 C5 N2 120.5(2) . . ?
C5 C6 C7 122.8(2) . . ?
C14 C6 C5 118.1(3) . . ?
C14 C6 C7 119.0(2) . . ?
C6 C7 H7 108.2 . . ?
C6 C7 C8 109.8(2) . . ?
C6 C7 C15 112.5(2) . . ?
C8 C7 H7 108.2 . . ?
C8 C7 C15 109.9(2) . . ?
C15 C7 H7 108.2 . . ?
C7 C8 H8A 109.5 . . ?
C7 C8 H8B 109.5 . . ?
C7 C8 H8C 109.5 . . ?
H8A C8 H8B 109.5 . . ?
H8A C8 H8C 109.5 . . ?
H8B C8 H8C 109.5 . . ?
H9A C9 H9B 109.5 . . ?
H9A C9 H9C 109.5 . . ?
H9B C9 H9C 109.5 . . ?
C10 C9 H9A 109.5 . . ?
C10 C9 H9B 109.5 . . ?
C10 C9 H9C 109.5 . . ?
C9 C10 H10 108.4 . . ?
C11 C10 C9 109.7(2) . . ?
C11 C10 H10 108.4 . . ?
C28 C10 C9 107.9(2) . . ?
C28 C10 H10 108.4 . . ?
C28 C10 C11 113.7(2) . . ?
C5 C11 C10 123.3(2) . . ?
C12 C11 C5 117.2(2) . . ?
C12 C11 C10 119.3(2) . . ?
C11 C12 H12 119.2 . . ?
C13 C12 C11 121.6(3) . . ?
C13 C12 H12 119.2 . . ?
C12 C13 H13 119.9 . . ?
C14 C13 C12 120.1(3) . . ?
C14 C13 H13 119.9 . . ?
C6 C14 H14 119.6 . . ?
C13 C14 C6 120.7(3) . . ?
C13 C14 H14 119.6 . . ?
C7 C15 H15A 109.5 . . ?
C7 C15 H15B 109.5 . . ?
C7 C15 H15C 109.5 . . ?
H15A C15 H15B 109.5 . . ?
H15A C15 H15C 109.5 . . ?
H15B C15 H15C 109.5 . . ?
I1 B1 H1 106.6 . . ?
I2 B1 I1 111.54(11) . . ?
I2 B1 H1 106.6 . . ?
C2 B1 I1 103.74(15) . . ?
C2 B1 I2 120.81(17) . . ?
C2 B1 H1 106.6 . . ?
N1 C17 H17A 109.8 . . ?
N1 C17 H17B 109.8 . . ?
N1 C17 C18 109.4(2) . . ?
H17A C17 H17B 108.2 . . ?
C18 C17 H17A 109.8 . . ?
C18 C17 H17B 109.8 . . ?
C17 C18 H18A 110.4 . . ?
C17 C18 H18B 110.4 . . ?
H18A C18 H18B 108.6 . . ?
C19 C18 C17 106.8(2) . . ?
C19 C18 H18A 110.4 . . ?
C19 C18 H18B 110.4 . . ?
N2 C19 C18 111.4(2) . . ?
N2 C19 H19A 109.4 . . ?
N2 C19 H19B 109.4 . . ?
C18 C19 H19A 109.4 . . ?
C18 C19 H19B 109.4 . . ?
H19A C19 H19B 108.0 . . ?
C4 C20 C21 123.3(2) . . ?
C24 C20 C4 118.0(2) . . ?
C24 C20 C21 118.8(2) . . ?
C20 C21 H21 107.9 . . ?
C20 C21 C22 111.4(2) . . ?
C20 C21 C23 111.8(2) . . ?
C22 C21 H21 107.9 . . ?
C22 C21 C23 109.9(2) . . ?
C23 C21 H21 107.9 . . ?
C21 C22 H22A 109.5 . . ?
C21 C22 H22B 109.5 . . ?
C21 C22 H22C 109.5 . . ?
H22A C22 H22B 109.5 . . ?
H22A C22 H22C 109.5 . . ?
H22B C22 H22C 109.5 . . ?
C21 C23 H23A 109.5 . . ?
C21 C23 H23B 109.5 . . ?
C21 C23 H23C 109.5 . . ?
H23A C23 H23B 109.5 . . ?
H23A C23 H23C 109.5 . . ?
H23B C23 H23C 109.5 . . ?
C20 C24 H24 119.6 . . ?
C25 C24 C20 120.9(2) . . ?
C25 C24 H24 119.6 . . ?
C24 C25 H25 120.0 . . ?
C24 C25 C26 120.0(3) . . ?
C26 C25 H25 120.0 . . ?
C3 C26 H26 119.1 . . ?
C25 C26 C3 121.7(3) . . ?
C25 C26 H26 119.1 . . ?
C0AA C27 H27A 109.5 . . ?
C0AA C27 H27B 109.5 . . ?
C0AA C27 H27C 109.5 . . ?
H27A C27 H27B 109.5 . . ?
H27A C27 H27C 109.5 . . ?
H27B C27 H27C 109.5 . . ?
C10 C28 H28A 109.5 . . ?
C10 C28 H28B 109.5 . . ?
C10 C28 H28C 109.5 . . ?
H28A C28 H28B 109.5 . . ?
H28A C28 H28C 109.5 . . ?
H28B C28 H28C 109.5 . . ?

loop_
_geom_bond_atom_site_label_1
_geom_bond_atom_site_label_2
_geom_bond_distance
_geom_bond_site_symmetry_2
_geom_bond_publ_flag
I1 B1 2.279(3) . ?
I2 B1 2.264(3) . ?
N1 C2 1.350(3) . ?
N1 C4 1.462(3) . ?
N1 C17 1.484(3) . ?
C2 N2 1.357(3) . ?
C2 B1 1.643(4) . ?
N2 C5 1.461(3) . ?
N2 C19 1.491(3) . ?
C1 H1A 0.9800 . ?
C1 H1B 0.9800 . ?
C1 H1C 0.9800 . ?
C1 C0AA 1.537(4) . ?
C0AA H0AA 1.0000 . ?
C0AA C3 1.539(4) . ?
C0AA C27 1.549(4) . ?
C3 C4 1.415(3) . ?
C3 C26 1.404(4) . ?
C4 C20 1.425(3) . ?
C5 C6 1.414(3) . ?
C5 C11 1.415(3) . ?
C6 C7 1.534(4) . ?
C6 C14 1.410(4) . ?
C7 H7 1.0000 . ?
C7 C8 1.544(4) . ?
C7 C15 1.550(4) . ?
C8 H8A 0.9800 . ?
C8 H8B 0.9800 . ?
C8 H8C 0.9800 . ?
C9 H9A 0.9800 . ?
C9 H9B 0.9800 . ?
C9 H9C 0.9800 . ?
C9 C10 1.556(4) . ?
C10 H10 1.0000 . ?
C10 C11 1.534(4) . ?
C10 C28 1.533(4) . ?
C11 C12 1.405(4) . ?
C12 H12 0.9500 . ?
C12 C13 1.397(4) . ?
C13 H13 0.9500 . ?
C13 C14 1.383(4) . ?
C14 H14 0.9500 . ?
C15 H15A 0.9800 . ?
C15 H15B 0.9800 . ?
C15 H15C 0.9800 . ?
B1 H1 1.0000 . ?
C17 H17A 0.9900 . ?
C17 H17B 0.9900 . ?
C17 C18 1.534(4) . ?
C18 H18A 0.9900 . ?
C18 H18B 0.9900 . ?
C18 C19 1.521(4) . ?
C19 H19A 0.9900 . ?
C19 H19B 0.9900 . ?
C20 C21 1.533(4) . ?
C20 C24 1.407(4) . ?
C21 H21 1.0000 . ?
C21 C22 1.534(4) . ?
C21 C23 1.551(4) . ?
C22 H22A 0.9800 . ?
C22 H22B 0.9800 . ?
C22 H22C 0.9800 . ?
C23 H23A 0.9800 . ?
C23 H23B 0.9800 . ?
C23 H23C 0.9800 . ?
C24 H24 0.9500 . ?
C24 C25 1.395(4) . ?
C25 H25 0.9500 . ?
C25 C26 1.401(4) . ?
C26 H26 0.9500 . ?
C27 H27A 0.9800 . ?
C27 H27B 0.9800 . ?
C27 H27C 0.9800 . ?
C28 H28A 0.9800 . ?
C28 H28B 0.9800 . ?
C28 H28C 0.9800 . ?

loop_
_geom_torsion_atom_site_label_1
_geom_torsion_atom_site_label_2
_geom_torsion_atom_site_label_3
_geom_torsion_atom_site_label_4
_geom_torsion
_geom_torsion_site_symmetry_1
_geom_torsion_site_symmetry_2
_geom_torsion_site_symmetry_3
_geom_torsion_site_symmetry_4
_geom_torsion_publ_flag
N1 C2 N2 C5 -157.2(2) . . . . ?
N1 C2 N2 C19 9.8(4) . . . . ?
N1 C2 B1 I1 -95.4(2) . . . . ?
N1 C2 B1 I2 138.73(18) . . . . ?
N1 C4 C20 C21 10.1(3) . . . . ?
N1 C4 C20 C24 -170.6(2) . . . . ?
N1 C17 C18 C19 59.8(3) . . . . ?
C2 N1 C4 C3 108.7(3) . . . . ?
C2 N1 C4 C20 -77.8(3) . . . . ?
C2 N1 C17 C18 -39.7(3) . . . . ?
C2 N2 C5 C6 80.0(3) . . . . ?
C2 N2 C5 C11 -105.9(3) . . . . ?
C2 N2 C19 C18 14.5(3) . . . . ?
N2 C2 B1 I1 77.9(3) . . . . ?
N2 C2 B1 I2 -48.0(3) . . . . ?
N2 C5 C6 C7 5.1(4) . . . . ?
N2 C5 C6 C14 -177.7(2) . . . . ?
N2 C5 C11 C10 -8.8(4) . . . . ?
N2 C5 C11 C12 177.6(2) . . . . ?
C1 C0AA C3 C4 -129.5(3) . . . . ?
C1 C0AA C3 C26 51.7(3) . . . . ?
C0AA C3 C4 N1 -7.9(4) . . . . ?
C0AA C3 C4 C20 178.9(2) . . . . ?
C0AA C3 C26 C25 179.3(3) . . . . ?
C3 C4 C20 C21 -176.8(2) . . . . ?
C3 C4 C20 C24 2.6(4) . . . . ?
C4 N1 C2 N2 178.7(2) . . . . ?
C4 N1 C2 B1 -7.4(3) . . . . ?
C4 N1 C17 C18 144.8(2) . . . . ?
C4 C3 C26 C25 0.4(4) . . . . ?
C4 C20 C21 C22 -112.0(3) . . . . ?
C4 C20 C21 C23 124.6(3) . . . . ?
C4 C20 C24 C25 -0.9(4) . . . . ?
C5 N2 C19 C18 -177.4(2) . . . . ?
C5 C6 C7 C8 109.0(3) . . . . ?
C5 C6 C7 C15 -128.3(3) . . . . ?
C5 C6 C14 C13 -1.9(4) . . . . ?
C5 C11 C12 C13 2.5(4) . . . . ?
C6 C5 C11 C10 165.1(2) . . . . ?
C6 C5 C11 C12 -8.5(4) . . . . ?
C7 C6 C14 C13 175.4(3) . . . . ?
C9 C10 C11 C5 -103.2(3) . . . . ?
C9 C10 C11 C12 70.3(3) . . . . ?
C10 C11 C12 C13 -171.4(3) . . . . ?
C11 C5 C6 C7 -168.9(2) . . . . ?
C11 C5 C6 C14 8.3(4) . . . . ?
C11 C12 C13 C14 3.6(4) . . . . ?
C12 C13 C14 C6 -3.9(4) . . . . ?
C14 C6 C7 C8 -68.1(3) . . . . ?
C14 C6 C7 C15 54.6(3) . . . . ?
B1 C2 N2 C5 29.8(4) . . . . ?
B1 C2 N2 C19 -163.2(2) . . . . ?
C17 N1 C2 N2 3.8(3) . . . . ?
C17 N1 C2 B1 177.7(2) . . . . ?
C17 N1 C4 C3 -76.0(3) . . . . ?
C17 N1 C4 C20 97.4(3) . . . . ?
C17 C18 C19 N2 -47.8(3) . . . . ?
C19 N2 C5 C6 -88.4(3) . . . . ?
C19 N2 C5 C11 85.7(3) . . . . ?
C20 C24 C25 C26 -1.0(4) . . . . ?
C21 C20 C24 C25 178.5(3) . . . . ?
C24 C20 C21 C22 68.7(3) . . . . ?
C24 C20 C21 C23 -54.7(3) . . . . ?
C24 C25 C26 C3 1.3(4) . . . . ?
C26 C3 C4 N1 170.9(2) . . . . ?
C26 C3 C4 C20 -2.3(4) . . . . ?
C27 C0AA C3 C4 108.4(3) . . . . ?
C27 C0AA C3 C26 -70.4(3) . . . . ?
C28 C10 C11 C5 135.8(3) . . . . ?
C28 C10 C11 C12 -50.7(3) . . . . ?
